data_2207929
loop_
_publ_author_name
'Liu, Guang-Fei'
'Peng, Bang-Hua'
'Liu, Lang'
'Jia, Dian-Zeng'
'Yu, Kai-Bei'

_publ_section_title
;
 5-Hydroxy-4-(4-methylbenzoyl)-1,3-diphenyl-1<i>H</i>-pyrazole
;
_journal_coeditor_code WW6392
_journal_issue 1
_journal_name_full 'Acta Crystallographica Section E'
_journal_page_first o37
_journal_page_last o38
_journal_paper_doi 10.1107/S1600536805039401
_journal_volume 62
_journal_year 2006
_chemical_formula_iupac 'C23 H18 N2 O2'
_chemical_formula_moiety 'C23 H18 N2 O2'
_chemical_formula_sum 'C23 H18 N2 O2'
_chemical_formula_weight 354.39
_chemical_name_systematic
;
5-Hydroxy-4-(4-methylbenzoyl)-1,3-diphenyl-1H-pyrazole
;
_space_group_IT_number 2
_symmetry_cell_setting triclinic
_symmetry_space_group_name_Hall '-P 1'
_symmetry_space_group_name_H-M 'P -1'
_atom_sites_solution_hydrogens geom
_atom_sites_solution_primary direct
_atom_sites_solution_secondary difmap
_audit_creation_method SHELXL97
_cell_angle_alpha 115.284(8)
_cell_angle_beta 102.130(10)
_cell_angle_gamma 91.610(10)
_cell_formula_units_Z 2
_cell_length_a 9.7050(10)
_cell_length_b 10.0821(9)
_cell_length_c 10.7460(10)
_cell_measurement_reflns_used 28
_cell_measurement_temperature 294(2)
_cell_measurement_theta_max 14.97
_cell_measurement_theta_min 3.89
_cell_volume 921.21(17)
_computing_cell_refinement XSCANS
_computing_data_collection 'XSCANS (Siemens, 1994)'
_computing_data_reduction 'SHELXTL (Bruker, 1998)'
_computing_molecular_graphics SHELXTL
_computing_publication_material SHELXTL
_computing_structure_refinement 'SHELXL97 (Sheldrick, 1997)'
_computing_structure_solution 'SHELXS97 (Sheldrick, 1997)'
_diffrn_ambient_temperature 294(2)
_diffrn_measured_fraction_theta_full 0.991
_diffrn_measured_fraction_theta_max 0.991
_diffrn_measurement_device_type 'Siemens P4'
_diffrn_measurement_method \w
_diffrn_radiation_monochromator graphite
_diffrn_radiation_source 'normal-focus sealed tube'
_diffrn_radiation_type MoK\a
_diffrn_radiation_wavelength 0.71073
_diffrn_reflns_av_R_equivalents 0.0086
_diffrn_reflns_av_sigmaI/netI 0.0310
_diffrn_reflns_limit_h_max 11
_diffrn_reflns_limit_h_min 0
_diffrn_reflns_limit_k_max 11
_diffrn_reflns_limit_k_min -11
_diffrn_reflns_limit_l_max 12
_diffrn_reflns_limit_l_min -12
_diffrn_reflns_number 4049
_diffrn_reflns_theta_full 25.25
_diffrn_reflns_theta_max 25.25
_diffrn_reflns_theta_min 2.16
_diffrn_standards_decay_% 4.76
_diffrn_standards_interval_count 97
_diffrn_standards_number 3
_exptl_absorpt_coefficient_mu 0.082
_exptl_absorpt_correction_type none
_exptl_crystal_colour colourless
_exptl_crystal_density_diffrn 1.278
_exptl_crystal_density_method 'not measured'
_exptl_crystal_description plate
_exptl_crystal_F_000 372
_exptl_crystal_size_max 0.30
_exptl_crystal_size_mid 0.28
_exptl_crystal_size_min 0.26
_refine_diff_density_max 0.156
_refine_diff_density_min -0.117
_refine_ls_extinction_coef 0.045(4)
_refine_ls_extinction_expression Fc^*^=kFc[1+0.001xFc^2^\l^3^/sin(2\q)]^-1/4^
_refine_ls_extinction_method 'SHELXL97 (Sheldrick, 1997)'
_refine_ls_goodness_of_fit_ref 0.971
_refine_ls_hydrogen_treatment mixed
_refine_ls_matrix_type full
_refine_ls_number_parameters 249
_refine_ls_number_reflns 3307
_refine_ls_number_restraints 2
_refine_ls_restrained_S_all 0.987
_refine_ls_R_factor_all 0.0567
_refine_ls_R_factor_gt 0.0365
_refine_ls_shift/su_max 0.000
_refine_ls_shift/su_mean 0.000
_refine_ls_structure_factor_coef Fsqd
_refine_ls_weighting_details 'calc w = 1/[\s^2^(Fo^2^)+(0.0522P)^2^] where P = (Fo^2^+2Fc^2^)/3'
_refine_ls_weighting_scheme calc
_refine_ls_wR_factor_gt 0.0911
_refine_ls_wR_factor_ref 0.0957
_reflns_number_gt 2233
_reflns_number_total 3307
_reflns_threshold_expression I>2\s(I)
_cod_data_source_file ww6392.cif
_cod_data_source_block I
_cod_depositor_comments
;
The following automatic conversions were performed:
'_symmetry_cell_setting' value 'Triclinic' changed to 'triclinic'
according to '/home/saulius/struct/CIF-dictionaries/cif_core.dic'
dictionary named 'cif_core.dic' version 2.4.1 from 2010-06-29.

Automatic conversion script
Id: cif_fix_enum 1527 2010-12-29 10:47:43Z saulius 

The following automatic conversions were performed:

'_symmetry_cell_setting' value 'Triclinic' changed to 'triclinic'
according to /home/saulius/struct/CIF-dictionaries/cif_core.dic
dictionary named 'cif_core.dic' version 2.4.1 from 2010-06-29.

Automatic conversion script
Id: cif_fix_values 1715 2011-07-08 13:25:40Z adriana 
;
_cod_original_cell_volume 921.2(2)
_cod_database_code 2207929
_cod_database_fobs_code 2207929

loop_
_symmetry_equiv_pos_as_xyz
'x, y, z'
'-x, -y, -z'

loop_
_atom_site_label
_atom_site_fract_x
_atom_site_fract_y
_atom_site_fract_z
_atom_site_U_iso_or_equiv
_atom_site_adp_type
_atom_site_calc_flag
_atom_site_refinement_flags
_atom_site_occupancy
_atom_site_type_symbol
O1 0.53443(13) 0.68831(13) 0.19927(11) 0.0623(3) Uani d D 1 O
O2 0.35647(13) 0.83941(13) 0.32274(12) 0.0708(4) Uani d . 1 O
N1 0.68695(13) 0.61547(14) 0.35100(12) 0.0520(3) Uani d . 1 N
N2 0.71040(13) 0.63278(14) 0.48968(12) 0.0528(3) Uani d . 1 N
C1 0.73782(19) 0.4586(2) 0.12434(16) 0.0664(5) Uani d . 1 C
H1 0.6424 0.4467 0.0789 0.080 Uiso calc R 1 H
C2 0.8348(2) 0.3901(2) 0.04805(18) 0.0799(6) Uani d . 1 C
H2 0.8045 0.3329 -0.0496 0.096 Uiso calc R 1 H
C3 0.9750(2) 0.4057(2) 0.1150(2) 0.0844(6) Uani d . 1 C
H3 1.0395 0.3585 0.0632 0.101 Uiso calc R 1 H
C4 1.0197(2) 0.4910(2) 0.2582(2) 0.0901(7) Uani d . 1 C
H4 1.1150 0.5016 0.3036 0.108 Uiso calc R 1 H
C5 0.92513(19) 0.5617(2) 0.33635(19) 0.0746(5) Uani d . 1 C
H5 0.9561 0.6201 0.4338 0.090 Uiso calc R 1 H
C6 0.78463(17) 0.54439(17) 0.26812(15) 0.0533(4) Uani d . 1 C
C7 0.57692(16) 0.68320(16) 0.32192(14) 0.0478(4) Uani d D 1 C
C8 0.51969(15) 0.74366(15) 0.44019(14) 0.0452(4) Uani d . 1 C
C9 0.61152(16) 0.70866(16) 0.54247(14) 0.0451(4) Uani d . 1 C
C10 0.61703(14) 0.75032(16) 0.69331(14) 0.0439(4) Uani d . 1 C
C11 0.62524(16) 0.64372(18) 0.74239(16) 0.0539(4) Uani d . 1 C
H11 0.6222 0.5451 0.6791 0.065 Uiso calc R 1 H
C12 0.63783(18) 0.6819(2) 0.88412(18) 0.0654(5) Uani d . 1 C
H12 0.6422 0.6091 0.9157 0.079 Uiso calc R 1 H
C13 0.64387(18) 0.8269(2) 0.97814(17) 0.0688(5) Uani d . 1 C
H13 0.6525 0.8529 1.0738 0.083 Uiso calc R 1 H
C14 0.63716(19) 0.9340(2) 0.93079(16) 0.0659(5) Uani d . 1 C
H14 0.6426 1.0327 0.9950 0.079 Uiso calc R 1 H
C15 0.62256(17) 0.89636(18) 0.78947(16) 0.0549(4) Uani d . 1 C
H15 0.6164 0.9695 0.7583 0.066 Uiso calc R 1 H
C16 0.39436(16) 0.81483(16) 0.43021(15) 0.0497(4) Uani d . 1 C
C17 0.30364(15) 0.85520(16) 0.53170(15) 0.0476(4) Uani d . 1 C
C18 0.22801(17) 0.97470(18) 0.54930(17) 0.0582(4) Uani d . 1 C
H18 0.2398 1.0306 0.5014 0.070 Uiso calc R 1 H
C19 0.13562(19) 1.0110(2) 0.63714(19) 0.0676(5) Uani d . 1 C
H19 0.0887 1.0934 0.6503 0.081 Uiso calc R 1 H
C20 0.11181(17) 0.9268(2) 0.70582(17) 0.0654(5) Uani d . 1 C
C21 0.18616(18) 0.8073(2) 0.68691(17) 0.0625(5) Uani d . 1 C
H21 0.1715 0.7494 0.7323 0.075 Uiso calc R 1 H
C22 0.28165(16) 0.77185(18) 0.60216(15) 0.0534(4) Uani d . 1 C
H22 0.3314 0.6919 0.5923 0.064 Uiso calc R 1 H
C23 0.0065(2) 0.9634(3) 0.7970(2) 0.0995(7) Uani d . 1 C
H23A -0.0344 1.0492 0.7977 0.119 Uiso calc PR 0.50 H
H23B 0.0543 0.9830 0.8921 0.119 Uiso calc PR 0.50 H
H23C -0.0673 0.8812 0.7592 0.119 Uiso calc PR 0.50 H
H23D 0.0028 0.8931 0.8349 0.119 Uiso calc PR 0.50 H
H23E -0.0859 0.9592 0.7405 0.119 Uiso calc PR 0.50 H
H23F 0.0357 1.0611 0.8735 0.119 Uiso calc PR 0.50 H
H1O 0.4642(18) 0.745(2) 0.2034(16) 0.113(8) Uiso d D 1 H

loop_
_atom_site_aniso_label
_atom_site_aniso_U_11
_atom_site_aniso_U_22
_atom_site_aniso_U_33
_atom_site_aniso_U_12
_atom_site_aniso_U_13
_atom_site_aniso_U_23
O1 0.0720(8) 0.0786(8) 0.0433(6) 0.0150(7) 0.0137(5) 0.0332(6)
O2 0.0825(9) 0.0894(9) 0.0601(7) 0.0301(7) 0.0193(6) 0.0493(7)
N1 0.0530(8) 0.0657(9) 0.0365(7) 0.0106(7) 0.0114(6) 0.0215(6)
N2 0.0536(8) 0.0665(9) 0.0376(7) 0.0124(7) 0.0115(6) 0.0220(6)
C1 0.0585(11) 0.0902(13) 0.0456(9) 0.0132(10) 0.0147(8) 0.0247(9)
C2 0.0768(14) 0.1062(16) 0.0491(10) 0.0182(12) 0.0259(10) 0.0223(10)
C3 0.0682(14) 0.1074(16) 0.0739(13) 0.0190(12) 0.0368(11) 0.0275(12)
C4 0.0496(11) 0.1121(17) 0.0800(14) 0.0084(11) 0.0164(10) 0.0160(12)
C5 0.0542(11) 0.0875(13) 0.0556(10) 0.0065(10) 0.0102(9) 0.0090(9)
C6 0.0519(10) 0.0623(10) 0.0441(9) 0.0069(8) 0.0165(7) 0.0200(8)
C7 0.0511(9) 0.0542(9) 0.0387(8) 0.0028(7) 0.0076(7) 0.0230(7)
C8 0.0485(9) 0.0480(9) 0.0379(8) 0.0030(7) 0.0076(7) 0.0196(7)
C9 0.0443(9) 0.0485(9) 0.0392(8) 0.0021(7) 0.0075(7) 0.0179(7)
C10 0.0381(8) 0.0549(9) 0.0381(8) 0.0051(7) 0.0066(6) 0.0214(7)
C11 0.0543(10) 0.0581(10) 0.0501(9) 0.0042(8) 0.0080(7) 0.0271(8)
C12 0.0637(11) 0.0855(13) 0.0586(11) 0.0021(10) 0.0099(9) 0.0453(10)
C13 0.0633(11) 0.0999(15) 0.0393(9) -0.0029(10) 0.0083(8) 0.0300(10)
C14 0.0725(12) 0.0688(12) 0.0443(9) 0.0037(9) 0.0164(8) 0.0133(9)
C15 0.0610(10) 0.0574(10) 0.0468(9) 0.0093(8) 0.0145(8) 0.0229(8)
C16 0.0529(10) 0.0495(9) 0.0451(8) 0.0032(7) 0.0066(7) 0.0223(7)
C17 0.0422(9) 0.0501(9) 0.0438(8) 0.0034(7) 0.0024(7) 0.0185(7)
C18 0.0528(10) 0.0579(10) 0.0588(10) 0.0080(8) 0.0054(8) 0.0249(8)
C19 0.0540(11) 0.0664(11) 0.0664(11) 0.0162(9) 0.0073(9) 0.0176(9)
C20 0.0457(10) 0.0814(13) 0.0515(10) 0.0044(9) 0.0071(8) 0.0156(9)
C21 0.0532(10) 0.0774(12) 0.0566(10) 0.0012(9) 0.0131(8) 0.0299(9)
C22 0.0483(9) 0.0594(10) 0.0511(9) 0.0062(8) 0.0079(7) 0.0253(8)
C23 0.0721(14) 0.1312(19) 0.0836(14) 0.0186(13) 0.0345(12) 0.0298(14)

loop_
_atom_type_symbol
_atom_type_description
_atom_type_scat_dispersion_real
_atom_type_scat_dispersion_imag
_atom_type_scat_source
C C 0.0033 0.0016 'International Tables Vol C Tables 4.2.6.8 and 6.1.1.4'
H H 0.0000 0.0000 'International Tables Vol C Tables 4.2.6.8 and 6.1.1.4'
N N 0.0061 0.0033 'International Tables Vol C Tables 4.2.6.8 and 6.1.1.4'
O O 0.0106 0.0060 'International Tables Vol C Tables 4.2.6.8 and 6.1.1.4'

loop_
_geom_angle_atom_site_label_1
_geom_angle_atom_site_label_2
_geom_angle_atom_site_label_3
_geom_angle
_geom_angle_publ_flag
C7 O1 H1O 109.5(9) ?
C7 N1 N2 110.47(11) yes
C7 N1 C6 130.20(12) ?
N2 N1 C6 119.06(12) ?
C9 N2 N1 106.01(12) yes
C6 C1 C2 118.97(16) ?
C6 C1 H1 120.5 ?
C2 C1 H1 120.5 ?
C3 C2 C1 120.61(17) ?
C3 C2 H2 119.7 ?
C1 C2 H2 119.7 ?
C4 C3 C2 119.67(17) ?
C4 C3 H3 120.2 ?
C2 C3 H3 120.2 ?
C3 C4 C5 120.78(18) ?
C3 C4 H4 119.6 ?
C5 C4 H4 119.6 ?
C6 C5 C4 119.00(17) ?
C6 C5 H5 120.5 ?
C4 C5 H5 120.5 ?
C1 C6 C5 120.96(15) ?
C1 C6 N1 120.57(14) ?
C5 C6 N1 118.46(14) ?
O1 C7 N1 123.18(13) yes
O1 C7 C8 128.05(14) yes
N1 C7 C8 108.77(12) yes
C7 C8 C9 103.31(13) yes
C7 C8 C16 118.56(13) yes
C9 C8 C16 138.11(13) ?
N2 C9 C8 111.39(12) yes
N2 C9 C10 117.21(12) ?
C8 C9 C10 131.29(13) ?
C11 C10 C15 118.62(13) ?
C11 C10 C9 120.08(13) ?
C15 C10 C9 121.19(13) ?
C12 C11 C10 120.79(15) ?
C12 C11 H11 119.6 ?
C10 C11 H11 119.6 ?
C13 C12 C11 119.95(16) ?
C13 C12 H12 120.0 ?
C11 C12 H12 120.0 ?
C12 C13 C14 119.78(15) ?
C12 C13 H13 120.1 ?
C14 C13 H13 120.1 ?
C15 C14 C13 120.51(16) ?
C15 C14 H14 119.7 ?
C13 C14 H14 119.7 ?
C14 C15 C10 120.34(15) ?
C14 C15 H15 119.8 ?
C10 C15 H15 119.8 ?
O2 C16 C8 117.03(13) yes
O2 C16 C17 117.74(13) ?
C8 C16 C17 125.17(13) ?
C22 C17 C18 118.39(15) ?
C22 C17 C16 122.59(14) ?
C18 C17 C16 118.82(14) ?
C19 C18 C17 120.69(16) ?
C19 C18 H18 119.7 ?
C17 C18 H18 119.7 ?
C18 C19 C20 121.03(16) ?
C18 C19 H19 119.5 ?
C20 C19 H19 119.5 ?
C21 C20 C19 118.04(16) ?
C21 C20 C23 121.15(19) ?
C19 C20 C23 120.80(18) ?
C22 C21 C20 121.54(17) ?
C22 C21 H21 119.2 ?
C20 C21 H21 119.2 ?
C21 C22 C17 120.27(15) ?
C21 C22 H22 119.9 ?
C17 C22 H22 119.9 ?
C20 C23 H23A 109.5 ?
C20 C23 H23B 109.5 ?
H23A C23 H23B 109.5 ?
C20 C23 H23C 109.5 ?
H23A C23 H23C 109.5 ?
H23B C23 H23C 109.5 ?
C20 C23 H23D 109.5 ?
H23A C23 H23D 141.1 ?
H23B C23 H23D 56.3 ?
H23C C23 H23D 56.3 ?
C20 C23 H23E 109.5 ?
H23A C23 H23E 56.3 ?
H23B C23 H23E 141.1 ?
H23C C23 H23E 56.3 ?
H23D C23 H23E 109.5 ?
C20 C23 H23F 109.5 ?
H23A C23 H23F 56.3 ?
H23B C23 H23F 56.3 ?
H23C C23 H23F 141.1 ?
H23D C23 H23F 109.5 ?
H23E C23 H23F 109.5 ?

loop_
_geom_bond_atom_site_label_1
_geom_bond_atom_site_label_2
_geom_bond_distance
_geom_bond_publ_flag
O1 C7 1.3193(16) yes
O1 H1O 0.898(19) ?
O2 C16 1.2655(17) yes
N1 C7 1.3369(19) yes
N1 N2 1.3915(16) yes
N1 C6 1.4330(19) ?
N2 C9 1.3142(18) yes
C1 C6 1.372(2) ?
C1 C2 1.383(2) ?
C1 H1 0.9300 ?
C2 C3 1.368(3) ?
C2 H2 0.9300 ?
C3 C4 1.365(3) ?
C3 H3 0.9300 ?
C4 C5 1.380(2) ?
C4 H4 0.9300 ?
C5 C6 1.373(2) ?
C5 H5 0.9300 ?
C7 C8 1.3962(19) yes
C8 C9 1.4366(19) yes
C8 C16 1.437(2) ?
C9 C10 1.4791(18) ?
C10 C11 1.382(2) ?
C10 C15 1.383(2) ?
C11 C12 1.379(2) ?
C11 H11 0.9300 ?
C12 C13 1.367(2) ?
C12 H12 0.9300 ?
C13 C14 1.374(2) ?
C13 H13 0.9300 ?
C14 C15 1.373(2) ?
C14 H14 0.9300 ?
C15 H15 0.9300 ?
C16 C17 1.475(2) ?
C17 C22 1.388(2) ?
C17 C18 1.393(2) ?
C18 C19 1.381(2) ?
C18 H18 0.9300 ?
C19 C20 1.384(3) ?
C19 H19 0.9300 ?
C20 C21 1.384(2) ?
C20 C23 1.508(2) ?
C21 C22 1.382(2) ?
C21 H21 0.9300 ?
C22 H22 0.9300 ?
C23 H23A 0.9600 ?
C23 H23B 0.9600 ?
C23 H23C 0.9600 ?
C23 H23D 0.9600 ?
C23 H23E 0.9600 ?
C23 H23F 0.9600 ?

loop_
_geom_hbond_atom_site_label_D
_geom_hbond_atom_site_label_H
_geom_hbond_atom_site_label_A
_geom_hbond_site_symmetry_A
_geom_hbond_distance_DH
_geom_hbond_distance_HA
_geom_hbond_distance_DA
_geom_hbond_angle_DHA
_geom_hbond_publ_flag
O1 H1O O2 . 0.898(19) 1.794(14) 2.5394(16) 138.7(12) y
C15 H15 O2 2_676 0.93 2.46 3.378(2) 170 y

loop_
_geom_torsion_atom_site_label_1
_geom_torsion_atom_site_label_2
_geom_torsion_atom_site_label_3
_geom_torsion_atom_site_label_4
_geom_torsion
C7 N1 N2 C9 1.36(17)
C6 N1 N2 C9 176.03(13)
C6 C1 C2 C3 0.9(3)
C1 C2 C3 C4 -0.7(3)
C2 C3 C4 C5 0.1(4)
C3 C4 C5 C6 0.4(3)
C2 C1 C6 C5 -0.5(3)
C2 C1 C6 N1 -179.15(15)
C4 C5 C6 C1 -0.1(3)
C4 C5 C6 N1 178.55(17)
C7 N1 C6 C1 -40.2(3)
N2 N1 C6 C1 146.30(15)
C7 N1 C6 C5 141.11(18)
N2 N1 C6 C5 -32.4(2)
N2 N1 C7 O1 177.74(13)
C6 N1 C7 O1 3.8(3)
N2 N1 C7 C8 -2.25(17)
C6 N1 C7 C8 -176.15(14)
O1 C7 C8 C9 -177.86(15)
N1 C7 C8 C9 2.12(16)
O1 C7 C8 C16 3.6(2)
N1 C7 C8 C16 -176.40(13)
N1 N2 C9 C8 0.05(16)
N1 N2 C9 C10 -176.59(12)
C7 C8 C9 N2 -1.33(16)
C16 C8 C9 N2 176.73(17)
C7 C8 C9 C10 174.70(15)
C16 C8 C9 C10 -7.2(3)
N2 C9 C10 C11 -51.95(19)
C8 C9 C10 C11 132.21(16)
N2 C9 C10 C15 124.20(16)
C8 C9 C10 C15 -51.6(2)
C15 C10 C11 C12 0.4(2)
C9 C10 C11 C12 176.64(14)
C10 C11 C12 C13 -0.7(2)
C11 C12 C13 C14 0.1(3)
C12 C13 C14 C15 0.9(3)
C13 C14 C15 C10 -1.2(3)
C11 C10 C15 C14 0.6(2)
C9 C10 C15 C14 -175.65(15)
C7 C8 C16 O2 -11.0(2)
C9 C8 C16 O2 171.10(16)
C7 C8 C16 C17 166.13(14)
C9 C8 C16 C17 -11.7(3)
O2 C16 C17 C22 143.95(15)
C8 C16 C17 C22 -33.2(2)
O2 C16 C17 C18 -30.8(2)
C8 C16 C17 C18 152.03(14)
C22 C17 C18 C19 1.3(2)
C16 C17 C18 C19 176.29(14)
C17 C18 C19 C20 -2.4(2)
C18 C19 C20 C21 1.7(2)
C18 C19 C20 C23 -177.57(16)
C19 C20 C21 C22 0.0(2)
C23 C20 C21 C22 179.23(16)
C20 C21 C22 C17 -1.0(2)
C18 C17 C22 C21 0.3(2)
C16 C17 C22 C21 -174.45(14)
